data_4328975
loop_
_publ_author_name
'Evan E. Joslin'
'Claire L. McMullin'
'T. Brent Gunnoe'
'Thomas R. Cundari'
'Michal Sabat'
'William H. Myers'

_publ_section_title
;
 Coordination Chemistry of
 4-Methyl-2,6,7-trioxa-1-phosphabicyclo[2,2,1]heptane: Preparation and
 Characterization of Ru(II) Complexes
;
_journal_name_full 'Inorganic Chemistry'
_journal_page_first 4791
_journal_page_last 4801
_journal_paper_doi 10.1021/ic300109b
_journal_volume 51
_journal_year 2012
_chemical_formula_sum 'C12 H15 Cl8 O3 P Ru'
_chemical_formula_weight 622.88
_chemical_name_systematic
; 
 ? 
;
_space_group_IT_number 14
_symmetry_cell_setting monoclinic
_symmetry_space_group_name_Hall '-P 2ybc'
_symmetry_space_group_name_H-M 'P 1 21/c 1'
_atom_sites_solution_hydrogens geom
_atom_sites_solution_primary direct
_atom_sites_solution_secondary difmap
_audit_creation_method SHELXL-97
_cell_angle_alpha 90.00
_cell_angle_beta 99.416(1)
_cell_angle_gamma 90.00
_cell_formula_units_Z 4
_cell_length_a 10.219(1)
_cell_length_b 10.518(1)
_cell_length_c 20.162(2)
_cell_measurement_reflns_used 3645
_cell_measurement_temperature 153(2)
_cell_measurement_theta_max 25.45
_cell_measurement_theta_min 2.27
_cell_volume 2137.9(4)
_computing_cell_refinement 'Bruker SAINT'
_computing_data_collection 'Bruker APEX2'
_computing_data_reduction 'Bruker SAINT'
_computing_molecular_graphics 'Bruker SHELXTL'
_computing_publication_material 'Bruker SHELXTL'
_computing_structure_refinement 'SHELXL-97 (Sheldrick, 2008)'
_computing_structure_solution 'SHELXS-97 (Sheldrick, 2008)'
_diffrn_ambient_temperature 153(2)
_diffrn_measured_fraction_theta_full 0.992
_diffrn_measured_fraction_theta_max 0.992
_diffrn_measurement_device_type 'Bruker APEX-II CCD'
_diffrn_measurement_method '\f and \w scans'
_diffrn_radiation_monochromator graphite
_diffrn_radiation_source 'fine-focus sealed tube'
_diffrn_radiation_type MoK\a
_diffrn_radiation_wavelength 0.71074
_diffrn_reflns_av_R_equivalents 0.0381
_diffrn_reflns_av_sigmaI/netI 0.0453
_diffrn_reflns_limit_h_max 13
_diffrn_reflns_limit_h_min -13
_diffrn_reflns_limit_k_max 13
_diffrn_reflns_limit_k_min -12
_diffrn_reflns_limit_l_max 25
_diffrn_reflns_limit_l_min -25
_diffrn_reflns_number 12559
_diffrn_reflns_theta_full 26.92
_diffrn_reflns_theta_max 26.92
_diffrn_reflns_theta_min 1.62
_exptl_absorpt_coefficient_mu 1.818
_exptl_absorpt_correction_T_max 0.8872
_exptl_absorpt_correction_T_min 0.6782
_exptl_absorpt_correction_type empirical
_exptl_absorpt_process_details 'Bruker SADABS'
_exptl_crystal_colour orange
_exptl_crystal_density_diffrn 1.935
_exptl_crystal_description needle
_exptl_crystal_F_000 1224
_exptl_crystal_size_max 0.34
_exptl_crystal_size_mid 0.12
_exptl_crystal_size_min 0.11
_refine_diff_density_max 1.631
_refine_diff_density_min -2.666
_refine_diff_density_rms 0.175
_refine_ls_extinction_coef 0
_refine_ls_extinction_method none
_refine_ls_goodness_of_fit_ref 1.056
_refine_ls_hydrogen_treatment noref
_refine_ls_matrix_type full
_refine_ls_number_parameters 227
_refine_ls_number_reflns 4664
_refine_ls_number_restraints 0
_refine_ls_restrained_S_all 1.056
_refine_ls_R_factor_all 0.0680
_refine_ls_R_factor_gt 0.0492
_refine_ls_shift/su_max 0.001
_refine_ls_shift/su_mean 0.000
_refine_ls_structure_factor_coef Fsqd
_refine_ls_weighting_details 'calc w=1/[\s^2^(Fo^2^)+(0.0710P)^2^+0.0000P] where P=(Fo^2^+2Fc^2^)/3'
_refine_ls_weighting_scheme calc
_refine_ls_wR_factor_gt 0.1298
_refine_ls_wR_factor_ref 0.1459
_reflns_number_gt 4622
_reflns_number_total 4664
_reflns_threshold_expression >2sigma(I)
_cod_data_source_file ic300109b_si_002.cif
_cod_data_source_block C12H15O3Cl8PRu
_cod_database_code 4328975

loop_
_symmetry_equiv_pos_as_xyz
'x, y, z'
'-x, y+1/2, -z+1/2'
'-x, -y, -z'
'x, -y-1/2, z-1/2'

loop_
_atom_site_label
_atom_site_type_symbol
_atom_site_fract_x
_atom_site_fract_y
_atom_site_fract_z
_atom_site_U_iso_or_equiv
_atom_site_adp_type
_atom_site_occupancy
_atom_site_symmetry_multiplicity
_atom_site_calc_flag
_atom_site_refinement_flags
Ru Ru 0.448747(15) 0.660354(18) 0.362781(7) 0.01368(5) Uani 1 1 d .
Cl1 Cl 0.59321(5) 0.73585(6) 0.28969(2) 0.02053(11) Uani 1 1 d .
Cl2 Cl 0.63345(5) 0.67914(6) 0.45331(2) 0.01816(10) Uani 1 1 d .
Cl3 Cl 0.79480(9) 0.43323(9) 0.30309(3) 0.03723(17) Uani 1 1 d .
Cl4 Cl 1.00903(7) 0.42780(9) 0.41644(4) 0.03750(17) Uani 1 1 d .
Cl5 Cl 0.75456(7) 0.32187(7) 0.42969(4) 0.02723(13) Uani 1 1 d .
Cl6 Cl 0.14235(7) 0.53314(7) 0.10766(3) 0.02888(13) Uani 1 1 d .
Cl7 Cl 0.02806(7) 0.29492(8) 0.05455(4) 0.03293(15) Uani 1 1 d .
Cl8 Cl 0.05345(8) 0.34951(9) 0.19698(4) 0.03556(17) Uani 1 1 d .
P1 P 0.40951(5) 0.86316(6) 0.38823(3) 0.01446(10) Uani 1 1 d .
O1 O 0.29410(15) 0.94446(17) 0.34282(7) 0.0168(3) Uani 1 1 d .
O2 O 0.35504(19) 0.88383(19) 0.45832(8) 0.0213(3) Uani 1 1 d .
O3 O 0.52315(16) 0.96974(18) 0.39175(9) 0.0208(3) Uani 1 1 d .
C1 C 0.2861(2) 1.0068(3) 0.45307(11) 0.0203(4) Uani 1 1 d .
H1A H 0.3234 1.0628 0.4895 0.024 Uiso 1 1 calc R
H1B H 0.1922 0.9956 0.4542 0.024 Uiso 1 1 calc R
C2 C 0.4548(2) 1.0930(2) 0.38740(11) 0.0187(4) Uani 1 1 d .
H2A H 0.4681 1.1384 0.3472 0.022 Uiso 1 1 calc R
H2B H 0.4873 1.1451 0.4263 0.022 Uiso 1 1 calc R
C3 C 0.3078(2) 1.0609(2) 0.38504(10) 0.0164(4) Uani 1 1 d .
C4 C 0.2117(3) 1.1624(3) 0.35576(14) 0.0249(5) Uani 1 1 d .
H4A H 0.2292 1.1855 0.3120 0.037 Uiso 1 1 calc R
H4B H 0.2219 1.2356 0.3845 0.037 Uiso 1 1 calc R
H4C H 0.1228 1.1306 0.3521 0.037 Uiso 1 1 calc R
C5 C 0.3603(3) 0.5337(3) 0.27986(13) 0.0293(6) Uani 1 1 d .
H5 H 0.3870 0.5433 0.2356 0.035 Uiso 1 1 calc R
C6 C 0.2600(3) 0.6147(3) 0.29756(15) 0.0320(6) Uani 1 1 d .
H6 H 0.2166 0.6776 0.2654 0.038 Uiso 1 1 calc R
C7 C 0.2418(2) 0.6187(3) 0.36640(15) 0.0267(5) Uani 1 1 d .
H7 H 0.1851 0.6844 0.3813 0.032 Uiso 1 1 calc R
C8 C 0.3203(3) 0.5415(3) 0.41433(13) 0.0239(5) Uani 1 1 d .
H8 H 0.3187 0.5553 0.4623 0.029 Uiso 1 1 calc R
C9 C 0.4162(3) 0.4607(3) 0.39492(14) 0.0255(5) Uani 1 1 d .
H9 H 0.4821 0.4220 0.4299 0.031 Uiso 1 1 calc R
C10 C 0.4369(3) 0.4555(3) 0.32848(14) 0.0263(5) Uani 1 1 d .
H10 H 0.5164 0.4134 0.3177 0.032 Uiso 1 1 calc R
C11 C 0.8365(3) 0.4423(3) 0.39104(13) 0.0235(5) Uani 1 1 d .
H11 H 0.8083 0.5252 0.4058 0.028 Uiso 1 1 calc R
C12 C 0.1252(2) 0.3699(3) 0.12394(12) 0.0236(5) Uani 1 1 d .
H12 H 0.2135 0.3309 0.1314 0.028 Uiso 1 1 calc R

loop_
_atom_site_aniso_label
_atom_site_aniso_U_11
_atom_site_aniso_U_22
_atom_site_aniso_U_33
_atom_site_aniso_U_23
_atom_site_aniso_U_13
_atom_site_aniso_U_12
Ru 0.01729(6) 0.00728(11) 0.01660(6) -0.00115(4) 0.00314(4) -0.00208(5)
Cl1 0.0269(2) 0.0174(3) 0.01828(17) -0.00029(16) 0.00659(15) -0.00699(18)
Cl2 0.02317(19) 0.0115(3) 0.01872(17) 0.00115(15) 0.00010(14) -0.00121(16)
Cl3 0.0460(4) 0.0393(5) 0.0268(3) 0.0047(3) 0.0073(2) 0.0107(3)
Cl4 0.0272(3) 0.0380(5) 0.0480(4) 0.0000(3) 0.0082(3) -0.0053(3)
Cl5 0.0287(3) 0.0184(4) 0.0360(3) 0.0034(2) 0.0093(2) 0.0005(2)
Cl6 0.0321(3) 0.0205(4) 0.0348(3) 0.0017(2) 0.0077(2) 0.0007(2)
Cl7 0.0282(3) 0.0318(5) 0.0360(3) -0.0084(3) -0.0032(2) 0.0007(2)
Cl8 0.0340(3) 0.0426(5) 0.0303(3) 0.0090(3) 0.0058(2) -0.0030(3)
P1 0.01776(19) 0.0089(3) 0.01629(18) -0.00124(16) 0.00157(14) -0.00154(16)
O1 0.0200(6) 0.0115(9) 0.0179(5) -0.0031(5) 0.0000(4) -0.0002(5)
O2 0.0350(8) 0.0117(10) 0.0179(6) -0.0007(5) 0.0066(5) 0.0011(6)
O3 0.0185(6) 0.0092(10) 0.0339(8) -0.0028(6) 0.0024(5) -0.0015(5)
C1 0.0282(9) 0.0123(13) 0.0218(8) -0.0016(7) 0.0081(7) -0.0007(8)
C2 0.0216(8) 0.0080(13) 0.0265(8) -0.0003(7) 0.0038(6) -0.0025(7)
C3 0.0206(7) 0.0086(12) 0.0204(7) -0.0012(6) 0.0043(5) -0.0004(6)
C4 0.0259(10) 0.0149(15) 0.0331(11) 0.0023(8) 0.0026(8) 0.0034(8)
C5 0.0359(12) 0.0274(17) 0.0241(9) -0.0054(9) 0.0040(8) -0.0171(11)
C6 0.0298(11) 0.0245(18) 0.0368(12) 0.0070(11) -0.0094(9) -0.0123(10)
C7 0.0192(8) 0.0148(15) 0.0463(14) -0.0041(10) 0.0062(8) -0.0041(8)
C8 0.0293(10) 0.0155(15) 0.0284(10) -0.0009(8) 0.0092(8) -0.0071(8)
C9 0.0278(10) 0.0132(15) 0.0349(11) 0.0025(9) 0.0035(8) -0.0049(8)
C10 0.0270(10) 0.0170(15) 0.0363(11) -0.0099(9) 0.0093(8) -0.0055(9)
C11 0.0293(10) 0.0127(14) 0.0302(10) -0.0006(8) 0.0104(8) 0.0041(8)
C12 0.0211(8) 0.0214(15) 0.0271(9) 0.0024(8) 0.0001(7) 0.0025(8)

loop_
_atom_type_symbol
_atom_type_description
_atom_type_scat_dispersion_real
_atom_type_scat_dispersion_imag
_atom_type_scat_source
C C 0.0033 0.0000 'International Tables Vol C Tables 4.2.6.8 and 6.1.1.4'
H H 0.0000 0.0000 'International Tables Vol C Tables 4.2.6.8 and 6.1.1.4'
O O 0.0106 0.0000 'International Tables Vol C Tables 4.2.6.8 and 6.1.1.4'
Cl Cl 0.1484 0.0000 'International Tables Vol C Tables 4.2.6.8 and 6.1.1.4'
Ru Ru -1.2594 0.0000 'International Tables Vol C Tables 4.2.6.8 and 6.1.1.4'
P P 0.1023 0.0000 'International Tables Vol C Tables 4.2.6.8 and 6.1.1.4'

loop_
_geom_angle_atom_site_label_1
_geom_angle_atom_site_label_2
_geom_angle_atom_site_label_3
_geom_angle
C7 Ru C8 37.64(11)
C7 Ru C6 38.17(12)
C8 Ru C6 67.99(11)
C7 Ru C5 67.93(11)
C8 Ru C5 79.21(10)
C6 Ru C5 37.59(13)
C7 Ru C9 67.01(11)
C8 Ru C9 36.81(11)
C6 Ru C9 79.11(11)
C5 Ru C9 65.93(11)
C7 Ru P1 88.44(8)
C8 Ru P1 106.87(8)
C6 Ru P1 99.91(10)
C5 Ru P1 132.75(9)
C9 Ru P1 141.67(8)
C7 Ru C10 79.30(10)
C8 Ru C10 66.14(10)
C6 Ru C10 67.14(12)
C5 Ru C10 36.85(12)
C9 Ru C10 36.02(11)
P1 Ru C10 166.66(7)
C7 Ru Cl1 142.36(8)
C8 Ru Cl1 163.92(8)
C6 Ru Cl1 105.89(8)
C5 Ru Cl1 87.20(7)
C9 Ru Cl1 128.85(8)
P1 Ru Cl1 88.66(2)
C10 Ru Cl1 97.81(7)
C7 Ru Cl2 129.59(8)
C8 Ru Cl2 98.22(7)
C6 Ru Cl2 166.21(8)
C5 Ru Cl2 142.61(9)
C9 Ru Cl2 89.58(7)
P1 Ru Cl2 84.03(2)
C10 Ru Cl2 107.81(8)
Cl1 Ru Cl2 87.33(2)
O3 P1 O1 96.38(10)
O3 P1 O2 102.55(10)
O1 P1 O2 95.77(9)
O3 P1 Ru 121.20(7)
O1 P1 Ru 120.98(6)
O2 P1 Ru 115.31(8)
O3 P1 C3 72.13(9)
O1 P1 C3 39.43(8)
O2 P1 C3 71.76(9)
Ru P1 C3 160.19(6)
C3 O1 P1 96.89(12)
C1 O2 P1 106.58(14)
C2 O3 P1 106.24(13)
O2 C1 C3 104.65(17)
O2 C1 H1A 110.8
C3 C1 H1A 110.8
O2 C1 H1B 110.8
C3 C1 H1B 110.8
H1A C1 H1B 108.9
O3 C2 C3 105.18(18)
O3 C2 H2A 110.7
C3 C2 H2A 110.7
O3 C2 H2B 110.7
C3 C2 H2B 110.7
H2A C2 H2B 108.8
O1 C3 C4 111.45(18)
O1 C3 C2 101.52(17)
C4 C3 C2 115.5(2)
O1 C3 C1 101.11(18)
C4 C3 C1 115.7(2)
C2 C3 C1 109.80(18)
O1 C3 P1 43.68(9)
C4 C3 P1 155.12(17)
C2 C3 P1 76.38(13)
C1 C3 P1 76.86(14)
C3 C4 H4A 109.5
C3 C4 H4B 109.5
H4A C4 H4B 109.5
C3 C4 H4C 109.5
H4A C4 H4C 109.5
H4B C4 H4C 109.5
C10 C5 C6 121.0(2)
C10 C5 Ru 73.44(15)
C6 C5 Ru 70.84(15)
C10 C5 H5 119.1
C6 C5 H5 119.1
Ru C5 H5 119.1
C5 C6 C7 118.3(3)
C5 C6 Ru 71.57(14)
C7 C6 Ru 69.80(14)
C5 C6 H6 120.3
C7 C6 H6 120.3
Ru C6 H6 120.3
C8 C7 C6 119.9(3)
C8 C7 Ru 71.98(14)
C6 C7 Ru 72.03(15)
C8 C7 H7 119.7
C6 C7 H7 119.7
Ru C7 H7 119.7
C9 C8 C7 120.3(2)
C9 C8 Ru 73.34(15)
C7 C8 Ru 70.39(15)
C9 C8 H8 119.4
C7 C8 H8 119.4
Ru C8 H8 119.4
C10 C9 C8 121.1(3)
C10 C9 Ru 72.86(17)
C8 C9 Ru 69.85(16)
C10 C9 H9 118.7
C8 C9 H9 118.7
Ru C9 H9 118.7
C9 C10 C5 119.4(3)
C9 C10 Ru 71.12(16)
C5 C10 Ru 69.71(16)
C9 C10 H10 119.6
C5 C10 H10 119.6
Ru C10 H10 119.6
Cl3 C11 Cl4 110.80(13)
Cl3 C11 Cl5 110.57(16)
Cl4 C11 Cl5 109.50(15)
Cl3 C11 H11 108.6
Cl4 C11 H11 108.6
Cl5 C11 H11 108.6
Cl8 C12 Cl6 109.97(16)
Cl8 C12 Cl7 110.59(15)
Cl6 C12 Cl7 110.37(13)
Cl8 C12 H12 108.6
Cl6 C12 H12 108.6
Cl7 C12 H12 108.6

loop_
_geom_bond_atom_site_label_1
_geom_bond_atom_site_label_2
_geom_bond_distance
Ru C7 2.173(2)
Ru C8 2.193(2)
Ru C6 2.202(2)
Ru C5 2.212(3)
Ru C9 2.238(3)
Ru P1 2.2453(7)
Ru C10 2.260(3)
Ru Cl1 2.3860(5)
Ru Cl2 2.4096(5)
Cl3 C11 1.757(3)
Cl4 C11 1.760(3)
Cl5 C11 1.768(3)
Cl6 C12 1.763(3)
Cl7 C12 1.763(3)
Cl8 C12 1.762(3)
P1 O3 1.6073(19)
P1 O1 1.6147(17)
P1 O2 1.6161(17)
P1 C3 2.321(2)
O1 C3 1.485(3)
O2 C1 1.469(3)
O3 C2 1.469(3)
C1 C3 1.535(3)
C1 H1A 0.9700
C1 H1B 0.9700
C2 C3 1.532(3)
C2 H2A 0.9700
C2 H2B 0.9700
C3 C4 1.504(3)
C4 H4A 0.9600
C4 H4B 0.9600
C4 H4C 0.9600
C5 C10 1.414(4)
C5 C6 1.422(5)
C5 H5 0.9800
C6 C7 1.431(4)
C6 H6 0.9800
C7 C8 1.408(4)
C7 H7 0.9800
C8 C9 1.400(4)
C8 H8 0.9800
C9 C10 1.391(4)
C9 H9 0.9800
C10 H10 0.9800
C11 H11 0.9800
C12 H12 0.9800

loop_
_geom_torsion_atom_site_label_1
_geom_torsion_atom_site_label_2
_geom_torsion_atom_site_label_3
_geom_torsion_atom_site_label_4
_geom_torsion
C7 Ru P1 O3 -176.55(12)
C8 Ru P1 O3 150.18(11)
C6 Ru P1 O3 -139.97(12)
C5 Ru P1 O3 -119.02(13)
C9 Ru P1 O3 135.09(14)
C10 Ru P1 O3 -153.4(3)
Cl1 Ru P1 O3 -34.08(8)
Cl2 Ru P1 O3 53.37(8)
C7 Ru P1 O1 -55.55(11)
C8 Ru P1 O1 -88.82(10)
C6 Ru P1 O1 -18.98(11)
C5 Ru P1 O1 1.97(13)
C9 Ru P1 O1 -103.91(13)
C10 Ru P1 O1 -32.4(3)
Cl1 Ru P1 O1 86.92(8)
Cl2 Ru P1 O1 174.37(8)
C7 Ru P1 O2 58.88(11)
C8 Ru P1 O2 25.61(11)
C6 Ru P1 O2 95.45(12)
C5 Ru P1 O2 116.40(12)
C9 Ru P1 O2 10.52(14)
C10 Ru P1 O2 82.0(3)
Cl1 Ru P1 O2 -158.65(8)
Cl2 Ru P1 O2 -71.20(8)
C7 Ru P1 C3 -48.07(19)
C8 Ru P1 C3 -81.34(19)
C6 Ru P1 C3 -11.49(19)
C5 Ru P1 C3 9.5(2)
C9 Ru P1 C3 -96.4(2)
C10 Ru P1 C3 -25.0(4)
Cl1 Ru P1 C3 94.40(17)
Cl2 Ru P1 C3 -178.15(17)
O3 P1 O1 C3 -51.53(13)
O2 P1 O1 C3 51.83(13)
Ru P1 O1 C3 176.01(9)
O3 P1 O2 C1 68.80(16)
O1 P1 O2 C1 -29.07(16)
Ru P1 O2 C1 -157.39(12)
C3 P1 O2 C1 2.65(14)
O1 P1 O3 C2 29.71(15)
O2 P1 O3 C2 -67.67(16)
Ru P1 O3 C2 162.02(11)
C3 P1 O3 C2 -1.80(13)
P1 O2 C1 C3 -3.9(2)
P1 O3 C2 C3 2.68(19)
P1 O1 C3 C4 179.30(17)
P1 O1 C3 C2 55.84(16)
P1 O1 C3 C1 -57.25(16)
O3 C2 C3 O1 -37.9(2)
O3 C2 C3 C4 -158.54(19)
O3 C2 C3 C1 68.5(2)
O3 C2 C3 P1 -1.84(13)
O2 C1 C3 O1 39.3(2)
O2 C1 C3 C4 159.8(2)
O2 C1 C3 C2 -67.4(2)
O2 C1 C3 P1 2.70(14)
O3 P1 C3 O1 125.16(14)
O2 P1 C3 O1 -124.56(14)
Ru P1 C3 O1 -10.1(2)
O3 P1 C3 C4 123.6(4)
O1 P1 C3 C4 -1.5(4)
O2 P1 C3 C4 -126.1(4)
Ru P1 C3 C4 -11.7(5)
O3 P1 C3 C2 1.70(12)
O1 P1 C3 C2 -123.46(17)
O2 P1 C3 C2 111.99(14)
Ru P1 C3 C2 -133.58(16)
O3 P1 C3 C1 -112.78(14)
O1 P1 C3 C1 122.06(18)
O2 P1 C3 C1 -2.50(13)
Ru P1 C3 C1 111.93(18)
C7 Ru C5 C10 -101.95(18)
C8 Ru C5 C10 -64.38(16)
C6 Ru C5 C10 -132.2(2)
C9 Ru C5 C10 -28.23(15)
P1 Ru C5 C10 -167.44(12)
Cl1 Ru C5 C10 106.98(15)
Cl2 Ru C5 C10 25.1(2)
C7 Ru C5 C6 30.24(17)
C8 Ru C5 C6 67.80(18)
C9 Ru C5 C6 103.95(18)
P1 Ru C5 C6 -35.3(2)
C10 Ru C5 C6 132.2(2)
Cl1 Ru C5 C6 -120.84(16)
Cl2 Ru C5 C6 157.25(14)
C10 C5 C6 C7 2.3(4)
Ru C5 C6 C7 -53.6(2)
C10 C5 C6 Ru 55.9(2)
C7 Ru C6 C5 -131.0(3)
C8 Ru C6 C5 -101.18(19)
C9 Ru C6 C5 -64.47(17)
P1 Ru C6 C5 154.51(15)
C10 Ru C6 C5 -28.83(16)
Cl1 Ru C6 C5 63.08(17)
Cl2 Ru C6 C5 -99.9(4)
C8 Ru C6 C7 29.79(18)
C5 Ru C6 C7 131.0(3)
C9 Ru C6 C7 66.50(19)
P1 Ru C6 C7 -74.52(18)
C10 Ru C6 C7 102.1(2)
Cl1 Ru C6 C7 -165.95(16)
Cl2 Ru C6 C7 31.1(5)
C5 C6 C7 C8 -1.4(4)
Ru C6 C7 C8 -55.8(2)
C5 C6 C7 Ru 54.5(2)
C6 Ru C7 C8 131.0(3)
C5 Ru C7 C8 101.24(19)
C9 Ru C7 C8 29.06(16)
P1 Ru C7 C8 -120.71(16)
C10 Ru C7 C8 64.58(17)
Cl1 Ru C7 C8 153.52(13)
Cl2 Ru C7 C8 -39.8(2)
C8 Ru C7 C6 -131.0(3)
C5 Ru C7 C6 -29.81(19)
C9 Ru C7 C6 -102.0(2)
P1 Ru C7 C6 108.25(18)
C10 Ru C7 C6 -66.5(2)
Cl1 Ru C7 C6 22.5(3)
Cl2 Ru C7 C6 -170.81(16)
C6 C7 C8 C9 0.0(4)
Ru C7 C8 C9 -55.9(2)
C6 C7 C8 Ru 55.9(2)
C7 Ru C8 C9 131.7(2)
C6 Ru C8 C9 101.54(19)
C5 Ru C8 C9 64.00(17)
P1 Ru C8 C9 -164.37(14)
C10 Ru C8 C9 27.76(16)
Cl1 Ru C8 C9 31.2(3)
Cl2 Ru C8 C9 -78.15(15)
C6 Ru C8 C7 -30.19(18)
C5 Ru C8 C7 -67.72(18)
C9 Ru C8 C7 -131.7(2)
P1 Ru C8 C7 63.91(16)
C10 Ru C8 C7 -103.97(18)
Cl1 Ru C8 C7 -100.5(3)
Cl2 Ru C8 C7 150.12(15)
C7 C8 C9 C10 0.6(4)
Ru C8 C9 C10 -54.0(2)
C7 C8 C9 Ru 54.5(2)
C7 Ru C9 C10 103.92(18)
C8 Ru C9 C10 133.6(2)
C6 Ru C9 C10 65.92(18)
C5 Ru C9 C10 28.84(16)
P1 Ru C9 C10 158.16(13)
Cl1 Ru C9 C10 -35.79(18)
Cl2 Ru C9 C10 -122.02(15)
C7 Ru C9 C8 -29.67(16)
C6 Ru C9 C8 -67.68(17)
C5 Ru C9 C8 -104.76(18)
P1 Ru C9 C8 24.6(2)
C10 Ru C9 C8 -133.6(2)
Cl1 Ru C9 C8 -169.39(12)
Cl2 Ru C9 C8 104.38(15)
C8 C9 C10 C5 0.4(4)
Ru C9 C10 C5 -52.2(2)
C8 C9 C10 Ru 52.6(2)
C6 C5 C10 C9 -1.8(4)
Ru C5 C10 C9 52.9(2)
C6 C5 C10 Ru -54.7(2)
C7 Ru C10 C9 -65.42(17)
C8 Ru C10 C9 -28.33(15)
C6 Ru C10 C9 -103.36(18)
C5 Ru C10 C9 -132.7(2)
P1 Ru C10 C9 -88.9(4)
Cl1 Ru C10 C9 152.63(14)
Cl2 Ru C10 C9 62.94(16)
C7 Ru C10 C5 67.33(17)
C8 Ru C10 C5 104.42(17)
C6 Ru C10 C5 29.38(16)
C9 Ru C10 C5 132.7(2)
P1 Ru C10 C5 43.8(4)
Cl1 Ru C10 C5 -74.63(15)
Cl2 Ru C10 C5 -164.32(14)
